data_7203210
loop_
_publ_author_name
'Gale, Philip A.'
'Light, Mark E.'
'Quesada, Roberto'

_publ_section_title
;
 Tetrakis(thiourea)platinum(ii) oxocarbodianions salts as molecular
 building blocks for the synthesis of hydrogen bonded networks in the
 solid state
;
_journal_issue 2
_journal_name_full CrystEngComm
_journal_page_first 178
_journal_paper_doi 10.1039/b516238f
_journal_volume 8
_journal_year 2006
_chemical_formula_sum 'C8 H20 N8 O6 Pt S4'
_chemical_formula_weight 647.65
_chemical_name_systematic
;
?
;
_space_group_IT_number 14
_symmetry_cell_setting monoclinic
_symmetry_space_group_name_Hall '-P 2ybc'
_symmetry_space_group_name_H-M 'P 1 21/c 1'
_atom_sites_solution_hydrogens geom
_atom_sites_solution_primary direct
_atom_sites_solution_secondary difmap
_audit_creation_method SHELXL-97
_cell_angle_alpha 90.00
_cell_angle_beta 116.182(5)
_cell_angle_gamma 90.00
_cell_formula_units_Z 2
_cell_length_a 8.9202(5)
_cell_length_b 13.8259(6)
_cell_length_c 9.1159(6)
_cell_measurement_reflns_used 2391
_cell_measurement_temperature 120(2)
_cell_measurement_theta_max 27.48
_cell_measurement_theta_min 2.91
_cell_volume 1008.91(11)
_computing_cell_refinement 'DENZO (Otwinowski & Minor, 1997) & COLLECT (Hooft, R.W.W., 1998)'
_computing_data_collection 'COLLECT (Hooft, R.W.W., 1998)'
_computing_data_reduction 'DENZO (Otwinowski & Minor, 1997) & COLLECT (Hooft, R.W.W., 1998)'
_computing_molecular_graphics 'CAMERON (Watkin, et al., 1993)'
_computing_publication_material 'WINGX (Farrugia, 1998)'
_computing_structure_refinement 'SHELXL-97 (Sheldrick, 1997)'
_computing_structure_solution 'SHELXS-97 (Sheldrick, 1997)'
_diffrn_ambient_temperature 120(2)
_diffrn_detector_area_resol_mean 9.091
_diffrn_measured_fraction_theta_full 0.997
_diffrn_measured_fraction_theta_max 0.997
_diffrn_measurement_device_type 'Bruker-Nonius CCD camera on \k-goniostat'
_diffrn_measurement_method '\f & \w scans to fill the asymmetric unit'
_diffrn_radiation_monochromator '10cm confocal mirrors'
_diffrn_radiation_source 'Bruker Nonius FR591 Rotating Anode'
_diffrn_radiation_type MoK\a
_diffrn_radiation_wavelength 0.71073
_diffrn_reflns_av_R_equivalents 0.0324
_diffrn_reflns_av_sigmaI/netI 0.0273
_diffrn_reflns_limit_h_max 11
_diffrn_reflns_limit_h_min -11
_diffrn_reflns_limit_k_max 17
_diffrn_reflns_limit_k_min -17
_diffrn_reflns_limit_l_max 11
_diffrn_reflns_limit_l_min -9
_diffrn_reflns_number 13651
_diffrn_reflns_theta_full 27.46
_diffrn_reflns_theta_max 27.46
_diffrn_reflns_theta_min 2.94
_diffrn_standards_number 0
_exptl_absorpt_coefficient_mu 7.411
_exptl_absorpt_correction_T_max 0.6382
_exptl_absorpt_correction_T_min 0.5034
_exptl_absorpt_correction_type multi-scan
_exptl_absorpt_process_details
;
SADABS V2.10 (Sheldrick, G.M., 2003)
;
_exptl_crystal_colour 'Translucent Pale Yellow'
_exptl_crystal_density_diffrn 2.132
_exptl_crystal_density_method 'not measured'
_exptl_crystal_description Shard
_exptl_crystal_F_000 628
_exptl_crystal_size_max 0.1
_exptl_crystal_size_mid 0.06
_exptl_crystal_size_min 0.06
_refine_diff_density_max 0.493
_refine_diff_density_min -0.674
_refine_diff_density_rms 0.103
_refine_ls_extinction_coef 0.0046(2)
_refine_ls_extinction_expression Fc^*^=kFc[1+0.001xFc^2^\l^3^/sin(2\q)]^-1/4^
_refine_ls_extinction_method SHELXL
_refine_ls_goodness_of_fit_ref 1.066
_refine_ls_hydrogen_treatment mixed
_refine_ls_matrix_type full
_refine_ls_number_parameters 133
_refine_ls_number_reflns 2308
_refine_ls_number_restraints 3
_refine_ls_restrained_S_all 1.068
_refine_ls_R_factor_all 0.0198
_refine_ls_R_factor_gt 0.0166
_refine_ls_shift/su_max 0.004
_refine_ls_shift/su_mean 0.000
_refine_ls_structure_factor_coef Fsqd
_refine_ls_weighting_details 'calc w=1/[\s^2^(Fo^2^)+(0.0000P)^2^+1.3330P] where P=(Fo^2^+2Fc^2^)/3'
_refine_ls_weighting_scheme calc
_refine_ls_wR_factor_gt 0.0357
_refine_ls_wR_factor_ref 0.0376
_reflns_number_gt 2081
_reflns_number_total 2308
_reflns_threshold_expression >2sigma(I)
_cod_data_source_file b516238f.txt
_cod_data_source_block 2005sot0339
_cod_depositor_comments
;
The following automatic conversions were performed:
'_symmetry_cell_setting' value 'Monoclinic' changed to 'monoclinic'
according to '/home/saulius/struct/CIF-dictionaries/cif_core.dic'
dictionary named 'cif_core.dic' version 2.4.1 from 2010-06-29.

Automatic conversion script
Id: cif_fix_enum 1527 2010-12-29 10:47:43Z saulius 
;
_cod_original_cell_volume 1008.91(10)
_cod_original_sg_symbol_H-M P2(1)/c
_cod_database_code 7203210

loop_
_symmetry_equiv_pos_as_xyz
'x, y, z'
'-x, y+1/2, -z+1/2'
'-x, -y, -z'
'x, -y-1/2, z-1/2'

loop_
_atom_site_label
_atom_site_type_symbol
_atom_site_fract_x
_atom_site_fract_y
_atom_site_fract_z
_atom_site_U_iso_or_equiv
_atom_site_adp_type
_atom_site_occupancy
_atom_site_symmetry_multiplicity
_atom_site_calc_flag
_atom_site_refinement_flags
_atom_site_disorder_assembly
_atom_site_disorder_group
N4 N 0.8727(3) 0.24841(15) 0.5475(2) 0.0143(4) Uani 1 1 d . . .
H4A H 0.8720 0.3117 0.5573 0.017 Uiso 1 1 calc R . .
H4B H 0.9458 0.2133 0.6276 0.017 Uiso 1 1 calc R . .
N3 N 0.6543(3) 0.26025(14) 0.2921(2) 0.0138(4) Uani 1 1 d . . .
H3A H 0.6551 0.3235 0.3038 0.017 Uiso 1 1 calc R . .
H3B H 0.5812 0.2331 0.2014 0.017 Uiso 1 1 calc R . .
C2 C 0.7634(3) 0.20584(17) 0.4114(3) 0.0125(5) Uani 1 1 d . . .
O1 O 0.4069(2) 0.15365(11) 0.0115(2) 0.0118(3) Uani 1 1 d . . .
O2 O 0.7172(2) 0.05975(12) -0.0427(2) 0.0145(4) Uani 1 1 d . . .
C3 C 0.4595(3) 0.06954(18) 0.0047(3) 0.0107(5) Uani 1 1 d . . .
C4 C 0.5981(3) 0.02773(18) -0.0188(3) 0.0112(5) Uani 1 1 d . . .
H98 H 0.1577(16) 0.137(2) -0.123(4) 0.041(10) Uiso 1 1 d D . .
H99 H 0.027(3) 0.1862(19) -0.094(3) 0.040(10) Uiso 1 1 d D . .
Pt1 Pt 1.0000 0.0000 0.5000 0.00838(6) Uani 1 2 d S . .
S1 S 1.16122(8) 0.13009(4) 0.48924(7) 0.01291(13) Uani 1 1 d . . .
S2 S 0.74785(8) 0.08174(4) 0.38229(8) 0.01482(13) Uani 1 1 d . . .
N2 N 1.3104(3) 0.16868(15) 0.3030(3) 0.0150(4) Uani 1 1 d . . .
H2A H 1.3349 0.1602 0.2204 0.018 Uiso 1 1 calc R . .
H2B H 1.3535 0.2177 0.3702 0.018 Uiso 1 1 calc R . .
N1 N 1.1432(3) 0.03384(15) 0.2260(2) 0.0146(4) Uani 1 1 d . . .
H1A H 1.1678 0.0255 0.1434 0.018 Uiso 1 1 calc R . .
H1B H 1.0754 -0.0068 0.2413 0.018 Uiso 1 1 calc R . .
C1 C 1.2075(3) 0.10705(17) 0.3265(3) 0.0115(5) Uani 1 1 d . . .
O4 O 0.0545(2) 0.14555(13) -0.1486(2) 0.0157(4) Uani 1 1 d D . .

loop_
_atom_site_aniso_label
_atom_site_aniso_U_11
_atom_site_aniso_U_22
_atom_site_aniso_U_33
_atom_site_aniso_U_23
_atom_site_aniso_U_13
_atom_site_aniso_U_12
N4 0.0174(11) 0.0090(10) 0.0152(11) -0.0034(8) 0.0059(9) 0.0007(8)
N3 0.0143(11) 0.0096(10) 0.0135(10) -0.0009(8) 0.0025(9) -0.0007(8)
C2 0.0111(12) 0.0132(12) 0.0151(12) -0.0010(9) 0.0076(10) -0.0009(10)
O1 0.0133(9) 0.0065(8) 0.0151(9) -0.0010(6) 0.0059(7) 0.0015(7)
O2 0.0163(9) 0.0112(8) 0.0214(9) -0.0008(7) 0.0133(8) -0.0025(7)
C3 0.0112(11) 0.0118(13) 0.0070(11) -0.0008(9) 0.0019(9) -0.0009(10)
C4 0.0144(12) 0.0094(11) 0.0086(11) -0.0010(9) 0.0039(10) -0.0005(10)
Pt1 0.01267(9) 0.00563(9) 0.00875(8) 0.00000(4) 0.00647(6) 0.00015(4)
S1 0.0200(3) 0.0085(3) 0.0151(3) -0.0017(2) 0.0122(3) -0.0020(2)
S2 0.0143(3) 0.0080(3) 0.0174(3) -0.0009(2) 0.0026(2) 0.0008(2)
N2 0.0200(11) 0.0135(10) 0.0173(11) -0.0046(8) 0.0134(9) -0.0055(9)
N1 0.0213(12) 0.0126(10) 0.0159(10) -0.0044(9) 0.0136(9) -0.0061(9)
C1 0.0110(11) 0.0114(11) 0.0126(11) 0.0021(9) 0.0056(10) 0.0027(9)
O4 0.0145(10) 0.0134(9) 0.0186(9) -0.0020(7) 0.0068(8) 0.0015(7)

loop_
_atom_type_symbol
_atom_type_description
_atom_type_scat_dispersion_real
_atom_type_scat_dispersion_imag
_atom_type_scat_source
C C 0.0033 0.0016 'International Tables Vol C Tables 4.2.6.8 and 6.1.1.4'
H H 0.0000 0.0000 'International Tables Vol C Tables 4.2.6.8 and 6.1.1.4'
N N 0.0061 0.0033 'International Tables Vol C Tables 4.2.6.8 and 6.1.1.4'
O O 0.0106 0.0060 'International Tables Vol C Tables 4.2.6.8 and 6.1.1.4'
S S 0.1246 0.1234 'International Tables Vol C Tables 4.2.6.8 and 6.1.1.4'
Pt Pt -1.7033 8.3905 'International Tables Vol C Tables 4.2.6.8 and 6.1.1.4'

loop_
_geom_angle_atom_site_label_1
_geom_angle_atom_site_label_2
_geom_angle_atom_site_label_3
_geom_angle
_geom_angle_site_symmetry_1
_geom_angle_site_symmetry_3
_geom_angle_publ_flag
N3 C2 N4 119.0(2) . . ?
N3 C2 S2 117.12(18) . . ?
N4 C2 S2 123.87(19) . . ?
O1 C3 C4 136.5(2) . . ?
O1 C3 C4 133.4(2) . 3_655 ?
C4 C3 C4 90.10(19) . 3_655 ?
O2 C4 C3 136.1(2) . . ?
O2 C4 C3 134.0(2) . 3_655 ?
C3 C4 C3 89.90(19) . 3_655 ?
S2 Pt1 S2 180.0 3_756 . ?
S2 Pt1 S1 95.46(2) 3_756 3_756 ?
S2 Pt1 S1 84.54(2) . 3_756 ?
S2 Pt1 S1 84.54(2) 3_756 . ?
S2 Pt1 S1 95.46(2) . . ?
S1 Pt1 S1 180.000(18) 3_756 . ?
C1 S1 Pt1 106.15(8) . . ?
C2 S2 Pt1 114.64(9) . . ?
N1 C1 N2 119.9(2) . . ?
N1 C1 S1 122.78(18) . . ?
N2 C1 S1 117.30(18) . . ?

loop_
_geom_bond_atom_site_label_1
_geom_bond_atom_site_label_2
_geom_bond_distance
_geom_bond_site_symmetry_2
_geom_bond_publ_flag
N4 C2 1.330(3) . ?
N3 C2 1.327(3) . ?
C2 S2 1.732(2) . ?
O1 C3 1.266(3) . ?
O2 C4 1.256(3) . ?
C3 C4 1.464(3) . ?
C3 C4 1.465(3) 3_655 ?
C4 C3 1.465(3) 3_655 ?
Pt1 S2 2.3146(6) 3_756 ?
Pt1 S2 2.3146(6) . ?
Pt1 S1 2.3317(6) 3_756 ?
Pt1 S1 2.3317(6) . ?
S1 C1 1.736(2) . ?
N2 C1 1.337(3) . ?
N1 C1 1.315(3) . ?

loop_
_geom_hbond_atom_site_label_D
_geom_hbond_atom_site_label_H
_geom_hbond_atom_site_label_A
_geom_hbond_distance_DH
_geom_hbond_distance_HA
_geom_hbond_distance_DA
_geom_hbond_angle_DHA
_geom_hbond_site_symmetry_A
N3 H3B O1 0.88 2.06 2.933(3) 171.3 .
O4 H98 O1 0.853(9) 2.023(16) 2.824(2) 156(3) .
O4 H99 N4 0.855(10) 2.437(14) 3.245(3) 158(3) 4_465
O4 H99 S1 0.855(10) 2.77(3) 3.3245(18) 124(2) 4_465
N4 H4A O2 0.88 2.19 2.937(3) 142.9 4_566
N3 H3A O2 0.88 2.05 2.834(3) 148.4 4_566
N4 H4B O4 0.88 2.06 2.892(3) 157.9 1_656
N2 H2A O1 0.88 2.26 3.141(2) 174.4 1_655
N2 H2B O1 0.88 2.12 2.991(3) 168.3 4_666
N1 H1A O2 0.88 2.03 2.802(3) 146.2 3_755
N1 H1B O4 0.88 2.21 2.943(3) 140.9 3_655
